data_7035041
loop_
_publ_author_name
'Jeon, Jong Yeob'
'Park, Dong Sik'
'Lee, Dong Hwan'
'Eo, Seong Chan'
'Park, Seong Yeon'
'Jeong, Myoung Sun'
'Kang, Yi Young'
'Lee, Junseong'
'Lee, Bun Yeoul'

_publ_section_title
;
 A chromium precursor for the Phillips ethylene trimerization catalyst:
 (2-ethylhexanoate)2CrOH.
;
_journal_issue 24
_journal_name_full 'Dalton transactions (Cambridge, England : 2003)'
_journal_page_first 11004
_journal_page_last 11012
_journal_paper_doi 10.1039/c5dt01203a
_journal_volume 44
_journal_year 2015
_chemical_formula_sum 'C46 H64 Al2 Cl2 Cr2 N6'
_chemical_formula_weight 929.89
_space_group_crystal_system monoclinic
_space_group_IT_number 14
_space_group_name_Hall '-P 2yn'
_space_group_name_H-M_alt 'P 1 21/n 1'
_symmetry_space_group_name_Hall '-P 2yn'
_symmetry_space_group_name_H-M 'P 1 21/n 1'
_atom_sites_solution_hydrogens geom
_audit_creation_method SHELXL-2014/7
_audit_update_record
;
2015-04-24 deposited with the CCDC.
2015-05-05 downloaded from the CCDC.
;
_cell_angle_alpha 90
_cell_angle_beta 92.235(9)
_cell_angle_gamma 90
_cell_formula_units_Z 2
_cell_length_a 9.0350(12)
_cell_length_b 24.836(3)
_cell_length_c 10.7929(16)
_cell_measurement_reflns_used 4510
_cell_measurement_temperature 100(2)
_cell_measurement_theta_max 25.66
_cell_measurement_theta_min 2.40
_cell_volume 2420.0(6)
_computing_cell_refinement 'Bruker SAINT'
_computing_data_collection 'Bruker APEX2'
_computing_data_reduction 'Bruker SAINT'
_computing_molecular_graphics 'Bruker SHELXTL'
_computing_publication_material 'Bruker SHELXTL'
_computing_structure_refinement 'SHELXL-2014/7 (Sheldrick, 2014)'
_computing_structure_solution 'SHELXS-97 (Sheldrick, 2008)'
_diffrn_ambient_temperature 100(2)
_diffrn_measured_fraction_theta_full 0.989
_diffrn_measured_fraction_theta_max 0.989
_diffrn_measurement_device_type 'Bruker APEX-II CCD'
_diffrn_measurement_method '\f and \w scans'
_diffrn_radiation_monochromator graphite
_diffrn_radiation_source 'sealed tube'
_diffrn_radiation_type MoK\a
_diffrn_radiation_wavelength 0.71073
_diffrn_reflns_av_R_equivalents 0.1036
_diffrn_reflns_av_unetI/netI 0.2037
_diffrn_reflns_laue_measured_fraction_full 0.989
_diffrn_reflns_laue_measured_fraction_max 0.989
_diffrn_reflns_limit_h_max 10
_diffrn_reflns_limit_h_min -10
_diffrn_reflns_limit_k_max 22
_diffrn_reflns_limit_k_min -29
_diffrn_reflns_limit_l_max 12
_diffrn_reflns_limit_l_min -10
_diffrn_reflns_number 11810
_diffrn_reflns_point_group_measured_fraction_full 0.989
_diffrn_reflns_point_group_measured_fraction_max 0.989
_diffrn_reflns_theta_full 25.000
_diffrn_reflns_theta_max 25.000
_diffrn_reflns_theta_min 1.640
_exptl_absorpt_coefficient_mu 0.633
_exptl_crystal_colour green
_exptl_crystal_density_diffrn 1.276
_exptl_crystal_description block
_exptl_crystal_F_000 980
_exptl_crystal_size_max 0.130
_exptl_crystal_size_mid 0.130
_exptl_crystal_size_min 0.100
_refine_diff_density_max 0.380
_refine_diff_density_min -0.389
_refine_diff_density_rms 0.069
_refine_ls_extinction_method none
_refine_ls_goodness_of_fit_ref 1.050
_refine_ls_hydrogen_treatment constr
_refine_ls_matrix_type full
_refine_ls_number_parameters 289
_refine_ls_number_reflns 4225
_refine_ls_number_restraints 31
_refine_ls_restrained_S_all 1.068
_refine_ls_R_factor_all 0.2007
_refine_ls_R_factor_gt 0.0629
_refine_ls_shift/su_max 0.030
_refine_ls_shift/su_mean 0.001
_refine_ls_structure_factor_coef Fsqd
_refine_ls_weighting_details 'w=1/[\s^2^(Fo^2^)+(0.0200P)^2^+0.5996P] where P=(Fo^2^+2Fc^2^)/3'
_refine_ls_weighting_scheme calc
_refine_ls_wR_factor_gt 0.0919
_refine_ls_wR_factor_ref 0.1149
_reflns_Friedel_coverage 0.000
_reflns_number_gt 1730
_reflns_number_total 4225
_reflns_threshold_expression 'I > 2\s(I)'
_cod_data_source_file c5dt01203a2.cif
_cod_data_source_block k:/work-lby51-2/lby51-2
_cod_depositor_comments 'Adding full bibliography for 7035040--7035042.cif.'
_cod_database_code 7035041
_shelx_shelxl_version_number 2014/7
_shelx_space_group_comment
;
The symmetry employed for this shelxl refinement is uniquely defined
by the following loop, which should always be used as a source of
symmetry information in preference to the above space-group names.
They are only intended as comments.
;
_shelx_estimated_absorpt_t_min 0.922
_shelx_estimated_absorpt_t_max 0.939

loop_
_space_group_symop_operation_xyz
'x, y, z'
'-x+1/2, y+1/2, -z+1/2'
'-x, -y, -z'
'x-1/2, -y-1/2, z-1/2'

loop_
_atom_site_label
_atom_site_type_symbol
_atom_site_fract_x
_atom_site_fract_y
_atom_site_fract_z
_atom_site_U_iso_or_equiv
_atom_site_adp_type
_atom_site_occupancy
_atom_site_site_symmetry_order
_atom_site_calc_flag
_atom_site_refinement_flags_posn
_atom_site_refinement_flags_adp
_atom_site_refinement_flags_occupancy
_atom_site_disorder_assembly
_atom_site_disorder_group
Cr1 Cr 0.49968(9) 0.58799(3) 0.94114(8) 0.0459(3) Uani 1 1 d . . . . .
Al1 Al 0.74917(18) 0.67109(6) 0.70942(16) 0.0478(5) Uani 1 1 d D . . . .
Cl1 Cl 0.9109(5) 0.61915(14) 0.8028(6) 0.0588(13) Uani 0.748(10) 1 d . . P A 1
C21 C 0.889(5) 0.6176(16) 0.763(5) 0.06(3) Uani 0.252(10) 1 d D U P A 2
H21A H 0.9499 0.6355 0.8288 0.074 Uiso 0.252(10) 1 calc R U P A 2
H21B H 0.8286 0.5905 0.8061 0.074 Uiso 0.252(10) 1 calc R U P A 2
C22 C 0.982(4) 0.5894(13) 0.703(3) 0.139(14) Uani 0.252(10) 1 d . U P A 2
H22A H 0.9374 0.5796 0.6213 0.208 Uiso 0.252(10) 1 calc R U P A 2
H22B H 1.0068 0.5566 0.7493 0.208 Uiso 0.252(10) 1 calc R U P A 2
H22C H 1.0718 0.6105 0.6913 0.208 Uiso 0.252(10) 1 calc R U P A 2
N1 N 0.5739(4) 0.66190(15) 0.8077(4) 0.0394(12) Uani 1 1 d . . . . .
C1 C 0.5635(6) 0.6809(2) 0.9284(6) 0.0404(15) Uani 1 1 d . . . . .
C2 C 0.4183(6) 0.67603(19) 0.9653(6) 0.0471(16) Uani 1 1 d . . . . .
H2 H 0.3813 0.6871 1.0424 0.056 Uiso 1 1 calc R U . . .
C3 C 0.3373(6) 0.6519(2) 0.8678(6) 0.0501(17) Uani 1 1 d . . . . .
H3 H 0.2350 0.6429 0.8668 0.060 Uiso 1 1 calc R U . . .
C4 C 0.4335(7) 0.6432(2) 0.7719(6) 0.0444(16) Uani 1 1 d . . . . .
C5 C 0.6907(5) 0.70617(19) 0.9991(5) 0.0515(16) Uani 1 1 d . . . . .
H5A H 0.7814 0.6858 0.9845 0.077 Uiso 1 1 calc R U . . .
H5B H 0.6715 0.7058 1.0878 0.077 Uiso 1 1 calc R U . . .
H5C H 0.7028 0.7434 0.9714 0.077 Uiso 1 1 calc R U . . .
C6 C 0.3942(6) 0.6211(2) 0.6465(5) 0.0653(19) Uani 1 1 d . . . . .
H6A H 0.3019 0.6005 0.6497 0.098 Uiso 1 1 calc R U . . .
H6B H 0.4738 0.5975 0.6201 0.098 Uiso 1 1 calc R U . . .
H6C H 0.3809 0.6508 0.5873 0.098 Uiso 1 1 calc R U . . .
N2 N 0.3989(5) 0.51824(16) 0.8917(4) 0.0409(12) Uani 1 1 d . . . . .
C7 C 0.2885(6) 0.4964(3) 0.9594(5) 0.0474(16) Uani 1 1 d . . . . .
C8 C 0.2824(6) 0.4415(2) 0.9428(6) 0.0528(17) Uani 1 1 d . . . . .
H8 H 0.2176 0.4171 0.9813 0.063 Uiso 1 1 calc R U . . .
C9 C 0.3918(7) 0.4286(2) 0.8569(6) 0.0547(17) Uani 1 1 d . . . . .
H9 H 0.4143 0.3938 0.8263 0.066 Uiso 1 1 calc R U . . .
C10 C 0.4596(6) 0.4767(2) 0.8261(5) 0.0455(16) Uani 1 1 d . . . . .
C11 C 0.1870(6) 0.5314(2) 1.0308(5) 0.0581(17) Uani 1 1 d . . . . .
H11A H 0.2451 0.5591 1.0755 0.087 Uiso 1 1 calc R U . . .
H11B H 0.1346 0.5093 1.0903 0.087 Uiso 1 1 calc R U . . .
H11C H 0.1150 0.5487 0.9734 0.087 Uiso 1 1 calc R U . . .
C12 C 0.5707(6) 0.4869(2) 0.7296(5) 0.0686(19) Uani 1 1 d . . . . .
H12A H 0.5195 0.4993 0.6531 0.103 Uiso 1 1 calc R U . . .
H12B H 0.6246 0.4536 0.7133 0.103 Uiso 1 1 calc R U . . .
H12C H 0.6406 0.5146 0.7593 0.103 Uiso 1 1 calc R U . . .
N3 N 0.7874(5) 0.74450(16) 0.7342(4) 0.0405(12) Uani 1 1 d . . . . .
C13 C 0.9130(6) 0.7696(2) 0.7833(5) 0.0427(15) Uani 1 1 d . . . . .
C14 C 0.8833(7) 0.8222(2) 0.8039(5) 0.0494(16) Uani 1 1 d . . . . .
H14 H 0.9504 0.8483 0.8376 0.059 Uiso 1 1 calc R U . . .
C15 C 0.7346(7) 0.8310(2) 0.7663(5) 0.0513(16) Uani 1 1 d . . . . .
H15 H 0.6828 0.8642 0.7699 0.062 Uiso 1 1 calc R U . . .
C16 C 0.6788(6) 0.7840(2) 0.7243(5) 0.0416(15) Uani 1 1 d . . . . .
C17 C 1.0584(5) 0.7414(2) 0.8055(5) 0.0615(18) Uani 1 1 d . . . . .
H17A H 1.0803 0.7195 0.7328 0.092 Uiso 1 1 calc R U . . .
H17B H 1.0529 0.7180 0.8784 0.092 Uiso 1 1 calc R U . . .
H17C H 1.1370 0.7681 0.8198 0.092 Uiso 1 1 calc R U . . .
C18 C 0.5267(5) 0.77368(19) 0.6726(5) 0.0569(17) Uani 1 1 d . . . . .
H18A H 0.4684 0.7558 0.7353 0.085 Uiso 1 1 calc R U . . .
H18B H 0.5317 0.7505 0.5994 0.085 Uiso 1 1 calc R U . . .
H18C H 0.4797 0.8079 0.6490 0.085 Uiso 1 1 calc R U . . .
C19 C 0.7231(6) 0.6513(2) 0.5356(5) 0.0558(17) Uani 1 1 d . . . . .
H19A H 0.7024 0.6122 0.5288 0.067 Uiso 1 1 calc R U . . .
H19B H 0.6374 0.6710 0.4979 0.067 Uiso 1 1 calc R U . . .
C20 C 0.8627(7) 0.6648(2) 0.4658(6) 0.100(2) Uani 1 1 d . . . . .
H20A H 0.8793 0.7038 0.4680 0.150 Uiso 1 1 calc R U . . .
H20B H 0.8500 0.6529 0.3795 0.150 Uiso 1 1 calc R U . . .
H20C H 0.9481 0.6464 0.5053 0.150 Uiso 1 1 calc R U . . .
C31 C 0.1087(15) 0.4953(5) 0.5903(12) 0.164(4) Uani 1 1 d . U . . .
H31 H 0.1857 0.4943 0.6527 0.197 Uiso 1 1 calc R U . . .
C32 C 0.1284(13) 0.5213(5) 0.4833(15) 0.176(4) Uani 1 1 d . U . . .
H32 H 0.2235 0.5357 0.4683 0.211 Uiso 1 1 calc R U . . .
C33 C 0.0148(19) 0.5280(4) 0.3929(11) 0.187(5) Uani 1 1 d . U . . .
H33 H 0.0292 0.5492 0.3212 0.225 Uiso 1 1 calc R U . . .

loop_
_atom_site_aniso_label
_atom_site_aniso_U_11
_atom_site_aniso_U_22
_atom_site_aniso_U_33
_atom_site_aniso_U_23
_atom_site_aniso_U_13
_atom_site_aniso_U_12
Cr1 0.0408(6) 0.0373(6) 0.0591(7) 0.0085(5) -0.0045(5) -0.0002(5)
Al1 0.0427(11) 0.0436(11) 0.0570(14) 0.0058(10) -0.0006(10) 0.0036(9)
Cl1 0.0487(19) 0.0506(19) 0.077(3) 0.0120(17) -0.002(2) 0.0128(12)
C21 0.06(3) 0.06(3) 0.06(3) 0.001(9) 0.004(10) 0.005(9)
C22 0.14(2) 0.15(2) 0.13(2) 0.007(16) 0.005(16) 0.063(17)
N1 0.035(3) 0.031(3) 0.052(4) 0.009(3) -0.003(3) -0.002(2)
C1 0.044(4) 0.034(4) 0.043(4) 0.007(3) 0.000(4) 0.005(3)
C2 0.043(4) 0.036(4) 0.063(5) 0.008(3) 0.001(4) 0.011(3)
C3 0.032(4) 0.043(4) 0.074(5) 0.015(4) -0.009(4) -0.001(3)
C4 0.044(4) 0.034(4) 0.054(5) 0.011(3) -0.018(4) -0.004(3)
C5 0.057(4) 0.052(4) 0.045(4) -0.003(3) -0.004(3) -0.007(3)
C6 0.061(4) 0.068(4) 0.065(5) 0.022(4) -0.028(4) -0.016(3)
N2 0.037(3) 0.031(3) 0.053(3) 0.003(3) -0.010(3) 0.005(3)
C7 0.031(4) 0.048(4) 0.062(5) 0.012(4) -0.013(3) -0.001(4)
C8 0.051(4) 0.037(4) 0.069(5) 0.017(4) -0.018(4) -0.009(3)
C9 0.063(5) 0.034(4) 0.065(5) 0.006(4) -0.009(4) 0.006(4)
C10 0.046(4) 0.039(4) 0.050(5) 0.004(4) -0.012(3) 0.008(4)
C11 0.041(4) 0.058(4) 0.076(5) 0.018(4) 0.006(3) -0.002(3)
C12 0.076(5) 0.062(4) 0.069(5) 0.005(4) 0.013(4) 0.013(4)
N3 0.038(3) 0.039(3) 0.044(3) 0.005(2) -0.004(2) 0.006(3)
C13 0.043(4) 0.043(4) 0.041(4) 0.010(3) -0.005(3) 0.004(4)
C14 0.052(4) 0.048(4) 0.047(4) 0.003(3) -0.008(3) -0.009(4)
C15 0.061(5) 0.043(4) 0.050(4) 0.008(3) 0.003(3) 0.005(4)
C16 0.035(4) 0.045(4) 0.045(4) 0.010(3) 0.001(3) 0.004(4)
C17 0.049(4) 0.062(4) 0.073(5) 0.006(3) -0.003(3) 0.001(3)
C18 0.054(4) 0.051(4) 0.065(5) 0.009(3) -0.002(3) 0.016(3)
C19 0.054(4) 0.054(4) 0.060(5) 0.001(3) 0.017(3) 0.002(3)
C20 0.124(7) 0.100(6) 0.078(6) -0.014(4) 0.023(5) 0.001(5)
C31 0.155(8) 0.183(8) 0.152(8) 0.009(7) -0.018(7) -0.015(7)
C32 0.141(7) 0.225(8) 0.164(8) -0.004(7) 0.022(7) -0.073(7)
C33 0.212(9) 0.194(8) 0.156(8) 0.037(7) -0.002(8) -0.056(8)

loop_
_atom_type_symbol
_atom_type_description
_atom_type_scat_dispersion_real
_atom_type_scat_dispersion_imag
_atom_type_scat_source
C C 0.0033 0.0016 'International Tables Vol C Tables 4.2.6.8 and 6.1.1.4'
H H 0.0000 0.0000 'International Tables Vol C Tables 4.2.6.8 and 6.1.1.4'
N N 0.0061 0.0033 'International Tables Vol C Tables 4.2.6.8 and 6.1.1.4'
Al Al 0.0645 0.0514 'International Tables Vol C Tables 4.2.6.8 and 6.1.1.4'
Cr Cr 0.3209 0.6236 'International Tables Vol C Tables 4.2.6.8 and 6.1.1.4'
Cl Cl 0.1484 0.1585 'International Tables Vol C Tables 4.2.6.8 and 6.1.1.4'

loop_
_geom_angle_atom_site_label_1
_geom_angle_atom_site_label_2
_geom_angle_atom_site_label_3
_geom_angle
_geom_angle_site_symmetry_1
_geom_angle_site_symmetry_3
N2 Cr1 C3 103.16(19) . .
N2 Cr1 C2 134.0(2) . .
C3 Cr1 C2 35.21(16) . .
N2 Cr1 C4 101.40(18) . .
C3 Cr1 C4 35.05(17) . .
C2 Cr1 C4 57.6(2) . .
N2 Cr1 C1 157.37(18) . .
C3 Cr1 C1 57.36(18) . .
C2 Cr1 C1 34.33(16) . .
C4 Cr1 C1 56.18(19) . .
N2 Cr1 C9 104.93(18) . 3_667
C3 Cr1 C9 132.2(2) . 3_667
C2 Cr1 C9 100.4(2) . 3_667
C4 Cr1 C9 153.5(2) . 3_667
C1 Cr1 C9 97.3(2) . 3_667
N2 Cr1 C8 103.16(18) . 3_667
C3 Cr1 C8 153.4(2) . 3_667
C2 Cr1 C8 119.0(2) . 3_667
C4 Cr1 C8 139.7(2) . 3_667
C1 Cr1 C8 97.5(2) . 3_667
C9 Cr1 C8 34.40(16) 3_667 3_667
N3 Al1 C21 121.3(16) . .
N3 Al1 C19 113.5(2) . .
C21 Al1 C19 99.8(16) . .
N3 Al1 N1 100.6(2) . .
C21 Al1 N1 107.1(17) . .
C19 Al1 N1 115.1(2) . .
N3 Al1 Cl1 113.3(2) . .
C19 Al1 Cl1 110.6(2) . .
N1 Al1 Cl1 102.95(19) . .
C22 C21 Al1 131(4) . .
C4 N1 C1 106.1(5) . .
C4 N1 Al1 129.7(4) . .
C1 N1 Al1 123.7(4) . .
C2 C1 N1 109.7(5) . .
C2 C1 C5 127.4(6) . .
N1 C1 C5 122.8(5) . .
C2 C1 Cr1 70.5(3) . .
N1 C1 Cr1 75.6(3) . .
C5 C1 Cr1 124.1(3) . .
C1 C2 C3 107.2(5) . .
C1 C2 Cr1 75.2(3) . .
C3 C2 Cr1 70.7(3) . .
C2 C3 C4 107.6(5) . .
C2 C3 Cr1 74.1(3) . .
C4 C3 Cr1 74.9(3) . .
N1 C4 C3 109.4(5) . .
N1 C4 C6 123.9(6) . .
C3 C4 C6 126.7(6) . .
N1 C4 Cr1 77.1(3) . .
C3 C4 Cr1 70.1(3) . .
C6 C4 Cr1 122.4(3) . .
C7 N2 C10 106.8(5) . .
C7 N2 Cr1 121.9(4) . .
C10 N2 Cr1 126.4(4) . .
N2 C7 C8 110.4(6) . .
N2 C7 C11 121.1(5) . .
C8 C7 C11 128.3(6) . .
C7 C8 C9 106.5(5) . .
C7 C8 Cr1 101.9(3) . 3_667
C9 C8 Cr1 72.2(3) . 3_667
C10 C9 C8 106.7(5) . .
C10 C9 Cr1 101.4(3) . 3_667
C8 C9 Cr1 73.4(3) . 3_667
N2 C10 C9 109.5(5) . .
N2 C10 C12 121.4(5) . .
C9 C10 C12 128.8(6) . .
C13 N3 C16 106.2(4) . .
C13 N3 Al1 129.6(4) . .
C16 N3 Al1 123.4(4) . .
C14 C13 N3 109.4(5) . .
C14 C13 C17 127.0(6) . .
N3 C13 C17 123.5(5) . .
C13 C14 C15 107.2(5) . .
C16 C15 C14 107.8(5) . .
C15 C16 N3 109.4(5) . .
C15 C16 C18 127.3(5) . .
N3 C16 C18 123.3(5) . .
C20 C19 Al1 110.4(4) . .
C33 C31 C32 119.1(11) 3_566 .
C31 C32 C33 122.7(10) . .
C31 C33 C32 117.9(11) 3_566 .

loop_
_geom_bond_atom_site_label_1
_geom_bond_atom_site_label_2
_geom_bond_distance
_geom_bond_site_symmetry_2
Cr1 N2 2.019(4) .
Cr1 C3 2.282(5) .
Cr1 C2 2.325(5) .
Cr1 C4 2.343(5) .
Cr1 C1 2.385(5) .
Cr1 C9 2.391(5) 3_667
Cr1 C8 2.406(5) 3_667
Al1 N3 1.873(4) .
Al1 C21 1.905(19) .
Al1 C19 1.945(5) .
Al1 N1 1.953(4) .
Al1 Cl1 2.168(4) .
C21 C22 1.29(5) .
N1 C4 1.391(6) .
N1 C1 1.393(6) .
C1 C2 1.391(6) .
C1 C5 1.492(6) .
C2 C3 1.394(6) .
C3 C4 1.394(7) .
C4 C6 1.491(7) .
N2 C7 1.371(6) .
N2 C10 1.378(6) .
C7 C8 1.376(7) .
C7 C11 1.499(7) .
C8 C9 1.419(7) .
C8 Cr1 2.406(5) 3_667
C9 C10 1.388(6) .
C9 Cr1 2.391(5) 3_667
C10 C12 1.496(7) .
N3 C13 1.382(6) .
N3 C16 1.388(6) .
C13 C14 1.354(6) .
C13 C17 1.500(6) .
C14 C15 1.405(6) .
C15 C16 1.343(6) .
C16 C18 1.485(6) .
C19 C20 1.531(7) .
C31 C33 1.277(11) 3_566
C31 C32 1.339(12) .
C32 C33 1.398(12) .
C33 C31 1.277(11) 3_566
